data_4103733
loop_
_publ_author_name
'Kenneth E. Maly'
'Thierry Maris'
'James D. Wuest'

_publ_section_title
;
 Engineering Hydrogen-Bonded Molecular Crystals Built from Derivatives of
 Hexaphenylbenzene and Related Compounds
;
_journal_name_full 'J. Am. Chem. Soc.'
_journal_page_first 4306
_journal_page_last 4322
_journal_paper_doi 10.1021/ja067571x
_journal_volume 129
_journal_year 2007
_chemical_compound_source 'Synthesized by the authors. See text'
_chemical_formula_moiety 'C60 H48 N30'
_chemical_formula_sum 'C60 H48 N30'
_chemical_formula_weight 1189.28
_chemical_name_systematic
; 
 ? 
;
_space_group_IT_number 148
_symmetry_cell_setting trigonal
_symmetry_space_group_name_Hall '-R 3'
_symmetry_space_group_name_H-M 'R -3 :H'
_atom_sites_solution_hydrogens geom
_atom_sites_solution_primary direct
_atom_sites_solution_secondary difmap
_audit_creation_method SHELXL-97
_cell_angle_alpha 90.00
_cell_angle_beta 90.00
_cell_angle_gamma 120.00
_cell_formula_units_Z 3
_cell_length_a 22.8070(9)
_cell_length_b 22.8070(9)
_cell_length_c 17.2915(16)
_cell_measurement_reflns_used 12264
_cell_measurement_temperature 200(2)
_cell_measurement_theta_max 50.36
_cell_measurement_theta_min 3.40
_cell_volume 7789.3(8)
_computing_cell_refinement 'SMART (Bruker, 2003)'
_computing_data_collection 'SMART (Bruker, 2003)'
_computing_data_reduction 'SAINT (Bruker, 2004)'
_computing_molecular_graphics 'SHELXTL (Bruker, 1997)'
_computing_publication_material 'UdMX (local program)'
_computing_structure_refinement 'SHELXL97 (Sheldrick, 1997)'
_computing_structure_solution 'SHELXS97 (Sheldrick, 1997)'
_diffrn_ambient_temperature 200(2)
_diffrn_detector_area_resol_mean 5.5
_diffrn_measured_fraction_theta_full 0.990
_diffrn_measured_fraction_theta_max 0.990
_diffrn_measurement_device_type 'Bruker Smart 6000'
_diffrn_measurement_method \w
_diffrn_radiation_monochromator 'Montel 200 optics'
_diffrn_radiation_source 'Rotating Anode'
_diffrn_radiation_type CuK\a
_diffrn_radiation_wavelength 1.54178
_diffrn_reflns_av_R_equivalents 0.057
_diffrn_reflns_av_sigmaI/netI 0.0563
_diffrn_reflns_limit_h_max 23
_diffrn_reflns_limit_h_min -23
_diffrn_reflns_limit_k_max 23
_diffrn_reflns_limit_k_min -23
_diffrn_reflns_limit_l_max 17
_diffrn_reflns_limit_l_min -17
_diffrn_reflns_number 33045
_diffrn_reflns_theta_full 53.34
_diffrn_reflns_theta_max 53.34
_diffrn_reflns_theta_min 3.40
_diffrn_standards_decay_% -0.61
_diffrn_standards_number 183
_exptl_absorpt_coefficient_mu 0.409
_exptl_absorpt_correction_T_max 0.9400
_exptl_absorpt_correction_T_min 0.9000
_exptl_absorpt_correction_type multi-scan
_exptl_absorpt_process_details 'Sadabs (Sheldrick,1996)'
_exptl_crystal_colour Colorless
_exptl_crystal_density_diffrn 0.761
_exptl_crystal_density_method 'not measured'
_exptl_crystal_description block
_exptl_crystal_F_000 1854
_exptl_crystal_size_max 0.22
_exptl_crystal_size_mid 0.20
_exptl_crystal_size_min 0.17
_refine_diff_density_max 0.197
_refine_diff_density_min -0.175
_refine_diff_density_rms 0.050
_refine_ls_extinction_method none
_refine_ls_goodness_of_fit_ref 1.048
_refine_ls_hydrogen_treatment constr
_refine_ls_matrix_type full
_refine_ls_number_parameters 137
_refine_ls_number_reflns 1912
_refine_ls_number_restraints 0
_refine_ls_restrained_S_all 1.048
_refine_ls_R_factor_all 0.0645
_refine_ls_R_factor_gt 0.0614
_refine_ls_shift/su_max 0.000
_refine_ls_shift/su_mean 0.000
_refine_ls_structure_factor_coef Fsqd
_refine_ls_weighting_details 'calc w=1/[\s^2^(Fo^2^)+(0.0870P)^2^] where P=(Fo^2^+2Fc^2^)/3'
_refine_ls_weighting_scheme calc
_refine_ls_wR_factor_gt 0.1513
_refine_ls_wR_factor_ref 0.1520
_reflns_number_gt 1259
_reflns_number_total 2012
_reflns_threshold_expression I>2\s(I)
_cod_data_source_file deposit.cif
_cod_data_source_block jiw992
_cod_original_sg_symbol_H-M R-3
_cod_database_code 4103733

loop_
_symmetry_equiv_pos_as_xyz
'x, y, z'
'-y, x-y, z'
'-x+y, -x, z'
'x+2/3, y+1/3, z+1/3'
'-y+2/3, x-y+1/3, z+1/3'
'-x+y+2/3, -x+1/3, z+1/3'
'x+1/3, y+2/3, z+2/3'
'-y+1/3, x-y+2/3, z+2/3'
'-x+y+1/3, -x+2/3, z+2/3'
'-x, -y, -z'
'y, -x+y, -z'
'x-y, x, -z'
'-x+2/3, -y+1/3, -z+1/3'
'y+2/3, -x+y+1/3, -z+1/3'
'x-y+2/3, x+1/3, -z+1/3'
'-x+1/3, -y+2/3, -z+2/3'
'y+1/3, -x+y+2/3, -z+2/3'
'x-y+1/3, x+2/3, -z+2/3'

loop_
_atom_site_label
_atom_site_type_symbol
_atom_site_fract_x
_atom_site_fract_y
_atom_site_fract_z
_atom_site_U_iso_or_equiv
_atom_site_adp_type
_atom_site_occupancy
_atom_site_symmetry_multiplicity
_atom_site_calc_flag
_atom_site_refinement_flags
C1 C -0.06313(11) -0.06151(11) 0.00269(15) 0.0406(8) Uani 1 1 d .
C2 C -0.12962(12) -0.12529(12) 0.0073(2) 0.0452(8) Uani 1 1 d .
C3 C -0.15393(15) -0.15064(16) 0.0804(2) 0.0722(10) Uani 1 1 d .
H3 H -0.1292 -0.1272 0.1252 0.087 Uiso 1 1 calc R
C4 C -0.21530(15) -0.21119(15) 0.0871(2) 0.0670(10) Uani 1 1 d .
H4 H -0.2320 -0.2284 0.1373 0.080 Uiso 1 1 calc R
C5 C -0.25285(12) -0.24726(12) 0.0233(2) 0.0467(8) Uani 1 1 d .
C6 C -0.22667(15) -0.22037(15) -0.0483(2) 0.0686(9) Uani 1 1 d .
H6 H -0.2512 -0.2442 -0.0930 0.082 Uiso 1 1 calc R
C7 C -0.16622(17) -0.16017(17) -0.0580(2) 0.0799(10) Uani 1 1 d .
H7 H -0.1500 -0.1430 -0.1083 0.096 Uiso 1 1 calc R
C8 C -0.31581(13) -0.30730(13) 0.0365(2) 0.0541(9) Uani 1 1 d .
C9 C -0.40554(17) -0.38212(16) 0.1140(3) 0.0678(9) Uani 1 1 d .
C10 C -0.40779(15) -0.40383(16) -0.0230(3) 0.0614(9) Uani 1 1 d .
N1 N -0.34546(11) -0.34515(11) -0.02895(16) 0.0606(7) Uani 1 1 d .
N2 N -0.34265(14) -0.32291(13) 0.1101(2) 0.0814(9) Uani 1 1 d .
N3 N -0.43749(12) -0.42211(11) 0.0497(2) 0.0660(8) Uani 1 1 d .
N4 N -0.43294(14) -0.39925(13) 0.1811(2) 0.0788(9) Uani 1 1 d .
H4A H -0.4723 -0.4366 0.1867 0.095 Uiso 1 1 calc R
H4B H -0.4124 -0.3737 0.2215 0.095 Uiso 1 1 calc R
N5 N -0.43640(12) -0.43909(12) -0.08097(18) 0.0706(8) Uani 1 1 d .
H5A H -0.4170 -0.4268 -0.1267 0.085 Uiso 1 1 calc R
H5B H -0.4760 -0.4762 -0.0762 0.085 Uiso 1 1 calc R

loop_
_atom_site_aniso_label
_atom_site_aniso_U_11
_atom_site_aniso_U_22
_atom_site_aniso_U_33
_atom_site_aniso_U_23
_atom_site_aniso_U_13
_atom_site_aniso_U_12
C1 0.0339(14) 0.0357(15) 0.056(2) 0.0000(12) -0.0004(12) 0.0198(11)
C2 0.0404(15) 0.0417(15) 0.059(3) 0.0025(17) -0.0092(18) 0.0249(13)
C3 0.061(2) 0.067(2) 0.081(3) -0.021(2) -0.0049(19) 0.0257(18)
C4 0.0632(19) 0.0631(19) 0.066(3) -0.0003(18) 0.0014(19) 0.0252(17)
C5 0.0396(16) 0.0384(15) 0.057(3) -0.0037(17) -0.0006(17) 0.0158(14)
C6 0.066(2) 0.068(2) 0.067(3) -0.001(2) -0.0104(19) 0.0297(18)
C7 0.079(2) 0.077(2) 0.073(3) 0.006(2) 0.004(2) 0.031(2)
C8 0.0485(18) 0.0543(19) 0.062(3) -0.0015(19) 0.0012(19) 0.0278(16)
C9 0.073(2) 0.060(2) 0.072(3) -0.001(2) -0.003(2) 0.034(2)
C10 0.052(2) 0.069(2) 0.060(3) -0.004(2) -0.001(2) 0.0277(18)
N1 0.0528(14) 0.0544(14) 0.063(2) 0.0086(14) 0.0065(14) 0.0183(13)
N2 0.0739(19) 0.0770(19) 0.089(3) -0.0005(17) 0.0039(18) 0.0341(16)
N3 0.0617(15) 0.0568(15) 0.073(3) -0.0026(17) 0.0001(18) 0.0247(13)
N4 0.0842(18) 0.0758(18) 0.067(3) -0.0027(16) 0.0103(18) 0.0333(14)
N5 0.0651(16) 0.0620(15) 0.067(2) -0.0066(16) -0.0018(16) 0.0185(13)

loop_
_atom_type_symbol
_atom_type_description
_atom_type_scat_dispersion_real
_atom_type_scat_dispersion_imag
_atom_type_scat_source
C C 0.0181 0.0091 'International Tables Vol C Tables 4.2.6.8 and 6.1.1.4'
H H 0.0000 0.0000 'International Tables Vol C Tables 4.2.6.8 and 6.1.1.4'
N N 0.0311 0.0180 'International Tables Vol C Tables 4.2.6.8 and 6.1.1.4'

loop_
_geom_angle_atom_site_label_1
_geom_angle_atom_site_label_2
_geom_angle_atom_site_label_3
_geom_angle_site_symmetry_1
_geom_angle_site_symmetry_3
_geom_angle
_geom_angle_publ_flag
C1 C1 C1 11 12 119.58(5) y
C1 C1 C2 11 . 119.34(17) y
C1 C1 C2 12 . 120.89(17) y
C3 C2 C7 . . 120.0(3) y
C3 C2 C1 . . 117.1(3) y
C7 C2 C1 . . 122.8(3) y
C2 C3 C4 . . 118.9(3) y
C2 C3 H3 . . 120.5 ?
C4 C3 H3 . . 120.5 ?
C5 C4 C3 . . 122.5(3) y
C5 C4 H4 . . 118.8 ?
C3 C4 H4 . . 118.8 ?
C6 C5 C4 . . 116.7(2) y
C6 C5 C8 . . 125.2(3) y
C4 C5 C8 . . 118.0(3) y
C5 C6 C7 . . 123.0(3) y
C5 C6 H6 . . 118.5 ?
C7 C6 H6 . . 118.5 ?
C6 C7 C2 . . 118.8(3) y
C6 C7 H7 . . 120.6 ?
C2 C7 H7 . . 120.6 ?
N2 C8 N1 . . 125.5(2) y
N2 C8 C5 . . 120.1(3) y
N1 C8 C5 . . 114.5(3) y
N4 C9 N3 . . 120.5(3) y
N4 C9 N2 . . 116.6(4) y
N3 C9 N2 . . 122.9(4) y
N5 C10 N1 . . 121.1(4) y
N5 C10 N3 . . 121.0(3) y
N1 C10 N3 . . 117.9(3) y
C8 N1 C10 . . 119.2(3) y
C8 N2 C9 . . 113.8(3) y
C10 N3 C9 . . 120.6(3) y
C9 N4 H4A . . 120 ?
C9 N4 H4B . . 120 ?
H4A N4 H4B . . 120 ?
C10 N5 H5A . . 120 ?
C10 N5 H5B . . 120 ?
H5A N5 H5B . . 120 ?

loop_
_geom_bond_atom_site_label_1
_geom_bond_atom_site_label_2
_geom_bond_site_symmetry_2
_geom_bond_distance
_geom_bond_publ_flag
C1 C1 11 1.425(2) y
C1 C1 12 1.425(5) y
C1 C2 . 1.489(3) y
C2 C3 . 1.385(4) y
C2 C7 . 1.393(4) y
C3 C4 . 1.395(4) y
C3 H3 . 0.95 ?
C4 C5 . 1.387(4) y
C4 H4 . 0.95 ?
C5 C6 . 1.378(4) y
C5 C8 . 1.422(4) y
C6 C7 . 1.386(4) y
C6 H6 . 0.95 ?
C7 H7 . 0.95 ?
C8 N2 . 1.378(4) y
C8 N1 . 1.379(4) y
C9 N4 . 1.281(4) y
C9 N3 . 1.392(4) y
C9 N2 . 1.396(4) y
C10 N5 . 1.246(4) y
C10 N1 . 1.386(4) y
C10 N3 . 1.389(4) y
N4 H4a . 0.88 ?
N4 H4b . 0.88 ?
N5 H5a . 0.88 ?
N5 H5b . 0.88 ?

loop_
_geom_hbond_atom_site_label_D
_geom_hbond_atom_site_label_H
_geom_hbond_atom_site_label_A
_geom_hbond_distance_DH
_geom_hbond_distance_HA
_geom_hbond_distance_DA
_geom_hbond_angle_DHA
_geom_hbond_site_symmetry_A
N4 H4B N1 0.88 2.14 2.975(4) 157.1 6_445
N5 H5B N3 0.88 2.21 3.079(3) 167.2 10_445
N5 H5A N2 0.88 2.37 3.197(4) 157.4 8_444

loop_
_geom_torsion_atom_site_label_1
_geom_torsion_atom_site_label_2
_geom_torsion_atom_site_label_3
_geom_torsion_atom_site_label_4
_geom_torsion_site_symmetry_1
_geom_torsion
_geom_torsion_publ_flag
C1 C1 C2 C3 11 -94.5(4) y
C1 C1 C2 C3 12 90.6(4) y
C1 C1 C2 C7 11 87.2(4) y
C1 C1 C2 C7 12 -87.7(4) y
C7 C2 C3 C4 . -0.1(4) y
C1 C2 C3 C4 . -178.5(2) y
C2 C3 C4 C5 . 0.3(4) y
C3 C4 C5 C6 . -0.1(4) y
C3 C4 C5 C8 . -178.0(2) y
C4 C5 C6 C7 . -0.4(4) y
C8 C5 C6 C7 . 177.4(2) y
C5 C6 C7 C2 . 0.7(4) y
C3 C2 C7 C6 . -0.4(4) y
C1 C2 C7 C6 . 177.9(2) y
C6 C5 C8 N2 . -168.3(2) y
C4 C5 C8 N2 . 9.5(3) y
C6 C5 C8 N1 . 10.8(3) y
C4 C5 C8 N1 . -171.4(2) y
N2 C8 N1 C10 . 0.7(4) y
C5 C8 N1 C10 . -178.4(2) y
N5 C10 N1 C8 . 179.5(2) y
N3 C10 N1 C8 . -0.4(3) y
N1 C8 N2 C9 . -0.9(4) y
C5 C8 N2 C9 . 178.1(2) y
N4 C9 N2 C8 . 179.9(2) y
N3 C9 N2 C8 . 1.0(4) y
N5 C10 N3 C9 . -179.4(2) y
N1 C10 N3 C9 . 0.5(4) y
N4 C9 N3 C10 . -179.7(2) y
N2 C9 N3 C10 . -0.9(4) y
